data_7244611
loop_
_publ_author_name
'Paul, Sayantani'
'Sen, Bibaswan'
'Chakraborty, Nirman'
'Das, Sangita'
'Mondal, Swastik'
'Chattopadhyay, Asoke P.'
'Ali, Sk Imran'

_publ_section_title
;
 pH-regulated hydrothermal synthesis and characterization of Sb4O5X2 (X =
 Br/Cl) and its use for the dye degradation of methyl orange both with and
 without light illumination
;
_journal_issue 14
_journal_name_full 'RSC Advances'
_journal_page_first 8374
_journal_page_last 8384
_journal_paper_doi 10.1039/D2RA01215D
_journal_volume 12
_journal_year 2022
_chemical_formula_sum 'Cl2 O5 Sb4'
_chemical_formula_weight 637.9
_space_group_IT_number 14
_space_group_name_Hall '-P 2ybc'
_space_group_name_H-M_alt 'P 1 21/c 1'
_symmetry_cell_setting monoclinic
_symmetry_Int_Tables_number 14
_symmetry_space_group_name_Hall '-P 2ybc'
_symmetry_space_group_name_H-M 'P 1 21/c 1'
_audit_update_record
;
2021-10-30 deposited with the CCDC.	2022-03-07 downloaded from the CCDC.
;
_cell_angle_alpha 90
_cell_angle_beta 97.252(3)
_cell_angle_gamma 90
_cell_formula_units_Z 2
_cell_length_a 6.2435(3)
_cell_length_b 5.11440(10)
_cell_length_c 13.5502(6)
_cell_measurement_reflns_used 4942
_cell_measurement_temperature 293
_cell_measurement_theta_max 36.39
_cell_measurement_theta_min 3.27
_cell_volume 429.22(3)
_computing_cell_refinement 'CrysAlisPro 1.171.40.53 (Rigaku OD, 2019)'
_computing_data_collection 'CrysAlisPro 1.171.40.53 (Rigaku OD, 2019)'
_computing_data_reduction 'CrysAlisPro 1.171.40.53 (Rigaku OD, 2019)'
_diffrn_ambient_temperature 293
_diffrn_detector 'CCD plate'
_diffrn_measured_fraction_theta_full 1
_diffrn_measured_fraction_theta_max 1
_diffrn_measurement_device 'four-circle diffractometer'
_diffrn_measurement_device_type 'Saxi-CrysAlisPro-abstract goniometer imported SAXI images'
_diffrn_measurement_method '\w and \f scans'
_diffrn_radiation_monochromator graphite
_diffrn_radiation_probe x-ray
_diffrn_radiation_source 'X-ray tube'
_diffrn_radiation_type 'Mo K\a'
_diffrn_radiation_wavelength 0.71073
_diffrn_reflns_av_R_equivalents 0.0632
_diffrn_reflns_av_unetI/netI 0.0358
_diffrn_reflns_limit_h_max 12
_diffrn_reflns_limit_h_min -12
_diffrn_reflns_limit_k_max 10
_diffrn_reflns_limit_k_min -10
_diffrn_reflns_limit_l_max 26
_diffrn_reflns_limit_l_min -26
_diffrn_reflns_number 35050
_diffrn_reflns_theta_full 45.04
_diffrn_reflns_theta_max 45.04
_diffrn_reflns_theta_min 3.03
_diffrn_source 'fine-focus sealed X-ray tube'
_exptl_absorpt_coefficient_mu 13.046
_exptl_absorpt_correction_T_max 0.066
_exptl_absorpt_correction_T_min 0.021
_exptl_absorpt_correction_type multi-scan
_exptl_absorpt_process_details Sadabs-2014
_exptl_crystal_colour White
_exptl_crystal_density_diffrn 4.9357
_exptl_crystal_description Transparent
_exptl_crystal_F_000 556
_exptl_crystal_size_max 0.40
_exptl_crystal_size_mid 0.08
_exptl_crystal_size_min 0.02
_refine_diff_density_max 1.08
_refine_diff_density_min -0.68
_refine_ls_extinction_method none
_refine_ls_goodness_of_fit_gt 1.31
_refine_ls_goodness_of_fit_ref 1.24
_refine_ls_number_constraints 0
_refine_ls_number_parameters 52
_refine_ls_number_reflns 1830
_refine_ls_number_restraints 0
_refine_ls_R_factor_all 0.0308
_refine_ls_R_factor_gt 0.0218
_refine_ls_shift/su_max 0.0008
_refine_ls_shift/su_mean 0.0001
_refine_ls_structure_factor_coef F
_refine_ls_weighting_details w=1/(\s^2^(F)+0.0001F^2^)
_refine_ls_weighting_scheme sigma
_refine_ls_wR_factor_gt 0.0247
_refine_ls_wR_factor_ref 0.0260
_reflns_number_gt 1479
_reflns_number_total 1830
_reflns_threshold_expression I>3\s(I)
_cod_data_source_file d2ra01215d2.cif
_cod_data_source_block I_CCDC1
_cod_depositor_comments
;
The following automatic conversions were performed:

data item '_diffrn_radiation_probe' value 'X-ray' was changed to
'x-ray' in accordance with the
/home/data/users/saulius/crontab/automatic-downloads/rss-feeds/RSC/lib/dictionaries/cif_core.dic
dictionary named 'cif_core.dic' version 2.4.2 last updated on
2011-04-26.

data item '_exptl_absorpt_correction_type' value 'Multi-scan' was
changed to 'multi-scan' in accordance with the
/home/data/users/saulius/crontab/automatic-downloads/rss-feeds/RSC/lib/dictionaries/cif_core.dic
dictionary named 'cif_core.dic' version 2.4.2 last updated on
2011-04-26.

Automatic conversion script
Id: cif_fix_values 7556 2019-12-06 15:28:31Z antanas 
;
_cod_database_code 7244611

loop_
_space_group_symop_id
_space_group_symop_operation_xyz
1 x,y,z
2 -x,y+1/2,-z+1/2
3 -x,-y,-z
4 x,-y+1/2,z+1/2

loop_
_atom_site_label
_atom_site_type_symbol
_atom_site_fract_x
_atom_site_fract_y
_atom_site_fract_z
_atom_site_adp_type
_atom_site_U_iso_or_equiv
_atom_site_site_symmetry_multiplicity
_atom_site_occupancy
_atom_site_calc_flag
_atom_site_refinement_flags
_atom_site_disorder_assembly
_atom_site_disorder_group
Sb1 Sb 0.29666(4) 0.88301(4) 0.201566(15) Uani 0.02283(6) 4 1 d . . .
Sb2 Sb 0.68713(4) 0.77650(4) 0.048895(16) Uani 0.02321(6) 4 1 d . . .
Cl1 Cl 0.01068(17) 1.29629(19) 0.11574(7) Uani 0.0384(3) 4 1 d . . .
O1 O 0.4255(4) 1.1628(5) 0.28892(17) Uani 0.0288(7) 4 1 d . . .
O2 O 0.5 0.5 0 Uani 0.0406(13) 2 1 d . . .
O3 O 0.4297(4) 1.0048(4) 0.08178(17) Uani 0.0268(7) 4 1 d . . .

loop_
_atom_site_aniso_label
_atom_site_aniso_type_symbol
_atom_site_aniso_U_11
_atom_site_aniso_U_22
_atom_site_aniso_U_33
_atom_site_aniso_U_12
_atom_site_aniso_U_13
_atom_site_aniso_U_23
Sb1 Sb 0.02867(12) 0.02137(9) 0.01935(9) -0.00333(7) 0.00653(8) -0.00163(7)
Sb2 Sb 0.02472(11) 0.02082(9) 0.02381(10) 0.00034(8) 0.00193(8) -0.00130(7)
Cl1 Cl 0.0437(6) 0.0349(4) 0.0377(5) 0.0091(4) 0.0096(4) 0.0006(4)
O1 O 0.0355(14) 0.0271(11) 0.0240(11) -0.0063(10) 0.0047(10) -0.0059(9)
O2 O 0.054(3) 0.0290(17) 0.036(2) -0.0154(17) -0.0035(18) -0.0026(15)
O3 O 0.0313(13) 0.0298(11) 0.0210(10) 0.0093(9) 0.0095(9) 0.0062(9)

loop_
_atom_type_symbol
_atom_type_scat_dispersion_real
_atom_type_scat_dispersion_imag
_atom_type_scat_source
_atom_type_scat_versus_stol_list
Cl 0.1484 0.1585 'International Tables Vol C tables 4.2.6.8 and 6.1.1.1'
;
 stol     0.00    0.05    0.10    0.15    0.20    0.25    0.30    0.35    0.40
  f     17.000  16.515  15.249  13.626  12.029  10.670   9.604   8.799   8.187
 stol     0.45    0.50    0.55    0.60    0.65    0.70    0.75    0.80    0.85
  f      7.703   7.296   6.929   6.581   6.239   5.901   5.565   5.235   4.912
 stol     0.90    0.95    1.00    1.05    1.10    1.15    1.20    1.25    1.30
  f      4.600   4.302   4.021   3.757   3.511   3.284   3.075   2.885   2.711
 stol     1.35    1.40    1.45    1.50    1.55    1.60    1.65    1.70    1.75
  f      2.555   2.413   2.286   2.171   2.068   1.976   1.894   1.820   1.753
 stol     1.80    1.85    1.90    1.95    2.00    2.05    2.10    2.15    2.20
  f      1.694   1.640   1.592   1.548   1.509   1.472   1.439   1.409   1.380
 stol     2.25    2.30    2.35    2.40    2.45    2.50    2.55    2.60    2.65
  f      1.354   1.330   1.306   1.284   1.263   1.243   1.224   1.205   1.187
 stol     2.70    2.75    2.80    2.85    2.90    2.95    3.00    3.05    3.10
  f      1.169   1.152   1.135   1.118   1.102   1.086   1.070   1.054   1.038
 stol     3.15    3.20    3.25    3.30    3.35    3.40    3.45    3.50    3.55
  f      1.022   1.007   0.991   0.976   0.961   0.945   0.930   0.916   0.901
 stol     3.60    3.65    3.70    3.75    3.80    3.85    3.90    3.95    4.00
  f      0.886   0.872   0.857   0.843   0.829   0.815   0.801   0.787   0.774
 stol     4.05    4.10    4.15    4.20    4.25    4.30    4.35    4.40    4.45
  f      0.760   0.747   0.734   0.721   0.708   0.695   0.683   0.671   0.659
 stol     4.50    4.55    4.60    4.65    4.70    4.75    4.80    4.85    4.90
  f      0.647   0.635   0.623   0.612   0.601   0.590   0.579   0.568   0.558
 stol     4.95    5.00    5.05    5.10    5.15    5.20    5.25    5.30    5.35
  f      0.547   0.537   0.527   0.517   0.508   0.498   0.489   0.480   0.471
 stol     5.40    5.45    5.50    5.55    5.60    5.65    5.70    5.75    5.80
  f      0.462   0.453   0.445   0.436   0.428   0.420   0.412   0.405   0.397
;
O 0.0106 0.0060 'International Tables Vol C tables 4.2.6.8 and 6.1.1.1'
;
 stol     0.00    0.05    0.10    0.15    0.20    0.25    0.30    0.35    0.40
  f      8.000   7.800   7.253   6.493   5.658   4.855   4.142   3.544   3.059
 stol     0.45    0.50    0.55    0.60    0.65    0.70    0.75    0.80    0.85
  f      2.675   2.377   2.147   1.971   1.835   1.728   1.644   1.574   1.516
 stol     0.90    0.95    1.00    1.05    1.10    1.15    1.20    1.25    1.30
  f      1.465   1.419   1.376   1.335   1.295   1.256   1.217   1.179   1.141
 stol     1.35    1.40    1.45    1.50    1.55    1.60    1.65    1.70    1.75
  f      1.103   1.066   1.029   0.993   0.957   0.922   0.888   0.854   0.821
 stol     1.80    1.85    1.90    1.95    2.00    2.05    2.10    2.15    2.20
  f      0.790   0.759   0.729   0.700   0.672   0.644   0.618   0.593   0.569
 stol     2.25    2.30    2.35    2.40    2.45    2.50    2.55    2.60    2.65
  f      0.546   0.523   0.502   0.481   0.462   0.443   0.425   0.407   0.391
 stol     2.70    2.75    2.80    2.85    2.90    2.95    3.00    3.05    3.10
  f      0.375   0.360   0.345   0.331   0.318   0.305   0.293   0.281   0.270
 stol     3.15    3.20    3.25    3.30    3.35    3.40    3.45    3.50    3.55
  f      0.260   0.249   0.240   0.230   0.221   0.213   0.205   0.197   0.189
 stol     3.60    3.65    3.70    3.75    3.80    3.85    3.90    3.95    4.00
  f      0.182   0.175   0.169   0.163   0.157   0.151   0.145   0.140   0.135
 stol     4.05    4.10    4.15    4.20    4.25    4.30    4.35    4.40    4.45
  f      0.130   0.126   0.121   0.117   0.113   0.109   0.105   0.102   0.098
 stol     4.50    4.55    4.60    4.65    4.70    4.75    4.80    4.85    4.90
  f      0.095   0.092   0.089   0.086   0.083   0.080   0.077   0.075   0.073
 stol     4.95    5.00    5.05    5.10    5.15    5.20    5.25    5.30    5.35
  f      0.070   0.068   0.066   0.064   0.062   0.060   0.058   0.056   0.055
 stol     5.40    5.45    5.50    5.55    5.60    5.65    5.70    5.75    5.80
  f      0.053   0.051   0.050   0.048   0.047   0.045   0.044   0.043   0.042
;
Sb -0.5866 1.5461 'International Tables Vol C tables 4.2.6.8 and 6.1.1.1'
;
 stol     0.00    0.05    0.10    0.15    0.20    0.25    0.30    0.35    0.40
  f     51.000  49.931  47.283  44.073  40.939  38.058  35.415  32.973  30.716
 stol     0.45    0.50    0.55    0.60    0.65    0.70    0.75    0.80    0.85
  f     28.651  26.787  25.127  23.665  22.387  21.271  20.295  19.432  18.659
 stol     0.90    0.95    1.00    1.05    1.10    1.15    1.20    1.25    1.30
  f     17.954  17.301  16.684  16.093  15.520  14.960  14.411  13.870  13.339
 stol     1.35    1.40    1.45    1.50    1.55    1.60    1.65    1.70    1.75
  f     12.818  12.309  11.813  11.333  10.871  10.427  10.004   9.602   9.222
 stol     1.80    1.85    1.90    1.95    2.00    2.05    2.10    2.15    2.20
  f      8.864   8.528   8.215   7.922   7.651   7.399   7.167   6.952   6.754
 stol     2.25    2.30    2.35    2.40    2.45    2.50    2.55    2.60    2.65
  f      6.571   6.402   6.247   6.103   5.970   5.847   5.733   5.626   5.526
 stol     2.70    2.75    2.80    2.85    2.90    2.95    3.00    3.05    3.10
  f      5.432   5.343   5.258   5.178   5.100   5.026   4.954   4.883   4.815
 stol     3.15    3.20    3.25    3.30    3.35    3.40    3.45    3.50    3.55
  f      4.747   4.681   4.616   4.551   4.487   4.424   4.360   4.297   4.235
 stol     3.60    3.65    3.70    3.75    3.80    3.85    3.90    3.95    4.00
  f      4.172   4.110   4.048   3.987   3.925   3.864   3.803   3.743   3.683
 stol     4.05    4.10    4.15    4.20    4.25    4.30    4.35    4.40    4.45
  f      3.623   3.564   3.505   3.447   3.389   3.332   3.276   3.220   3.165
 stol     4.50    4.55    4.60    4.65    4.70    4.75    4.80    4.85    4.90
  f      3.111   3.058   3.006   2.954   2.903   2.854   2.805   2.757   2.710
 stol     4.95    5.00    5.05    5.10    5.15    5.20    5.25    5.30    5.35
  f      2.664   2.619   2.574   2.531   2.489   2.448   2.408   2.368   2.330
 stol     5.40    5.45    5.50    5.55    5.60    5.65    5.70    5.75    5.80
  f      2.293   2.256   2.221   2.186   2.152   2.120   2.088   2.057   2.026
;

loop_
_exptl_crystal_face_index_h
_exptl_crystal_face_index_k
_exptl_crystal_face_index_l
_exptl_crystal_face_perp_dist
? ? ? ?

loop_
_geom_angle_atom_site_label_1
_geom_angle_atom_site_label_2
_geom_angle_atom_site_label_3
_geom_angle_site_symmetry_1
_geom_angle_site_symmetry_2
_geom_angle_site_symmetry_3
_geom_angle
_geom_angle_publ_flag
Sb2 Sb1 Cl1 . . . 108.70(2) ?
Sb2 Sb1 Cl1 . . 2_545 160.26(2) ?
Sb2 Sb1 O1 . . . 102.16(8) ?
Sb2 Sb1 O1 . . 2_645 45.12(8) ?
Sb2 Sb1 O3 . . . 33.58(6) ?
Cl1 Sb1 Cl1 . . 2_545 90.67(3) ?
Cl1 Sb1 O1 . . . 84.01(8) ?
Cl1 Sb1 O1 . . 2_645 153.03(8) ?
Cl1 Sb1 O3 . . . 75.41(7) ?
Cl1 Sb1 O1 2_545 . . 83.13(8) ?
Cl1 Sb1 O1 2_545 . 2_645 116.00(8) ?
Cl1 Sb1 O3 2_545 . . 166.07(7) ?
O1 Sb1 O1 . . 2_645 94.76(10) ?
O1 Sb1 O3 . . . 94.65(10) ?
O1 Sb1 O3 2_645 . . 77.86(10) ?
Sb1 Sb2 Sb2 . . 3_675 67.948(8) ?
Sb1 Sb2 Cl1 . . 1_645 114.67(2) ?
Sb1 Sb2 Cl1 . . 1_655 99.15(2) ?
Sb1 Sb2 Cl1 . . 3_675 171.43(2) ?
Sb1 Sb2 O1 . . 2_645 36.36(6) ?
Sb1 Sb2 O2 . . . 82.881(10) ?
Sb1 Sb2 O3 . . . 32.36(7) ?
Sb1 Sb2 O3 . . 3_675 102.80(7) ?
Sb2 Sb2 Cl1 3_675 . 1_645 171.56(2) ?
Sb2 Sb2 Cl1 3_675 . 1_655 86.23(2) ?
Sb2 Sb2 Cl1 3_675 . 3_675 104.38(2) ?
Sb2 Sb2 O1 3_675 . 2_645 104.25(6) ?
Sb2 Sb2 O2 3_675 . . 90.138(9) ?
Sb2 Sb2 O3 3_675 . . 36.67(7) ?
Sb2 Sb2 O3 3_675 . 3_675 35.42(7) ?
Cl1 Sb2 Cl1 1_645 . 1_655 100.97(3) ?
Cl1 Sb2 Cl1 1_645 . 3_675 72.37(3) ?
Cl1 Sb2 O1 1_645 . 2_645 79.01(6) ?
Cl1 Sb2 O2 1_645 . . 82.38(2) ?
Cl1 Sb2 O3 1_645 . . 146.94(7) ?
Cl1 Sb2 O3 1_645 . 3_675 139.70(7) ?
Cl1 Sb2 Cl1 1_655 . 3_675 83.74(3) ?
Cl1 Sb2 O1 1_655 . 2_645 100.05(6) ?
Cl1 Sb2 O2 1_655 . . 174.81(2) ?
Cl1 Sb2 O3 1_655 . . 87.31(6) ?
Cl1 Sb2 O3 1_655 . 3_675 86.60(6) ?
Cl1 Sb2 O1 3_675 . 2_645 151.31(6) ?
Cl1 Sb2 O2 3_675 . . 93.59(2) ?
Cl1 Sb2 O3 3_675 . . 140.67(7) ?
Cl1 Sb2 O3 3_675 . 3_675 69.20(7) ?
O1 Sb2 O2 2_645 . . 84.44(6) ?
O1 Sb2 O3 2_645 . . 68.01(9) ?
O1 Sb2 O3 2_645 . 3_675 139.08(9) ?
O2 Sb2 O3 . . . 91.99(6) ?
O2 Sb2 O3 . . 3_675 88.29(6) ?
O3 Sb2 O3 . . 3_675 72.09(10) ?
Sb1 Cl1 Sb1 . . 2_555 100.40(3) ?
Sb1 Cl1 Sb2 . . 1_455 81.50(3) ?
Sb1 Cl1 Sb2 . . 1_465 172.79(4) ?
Sb1 Cl1 Sb2 . . 3_675 78.66(3) ?
Sb1 Cl1 Sb2 2_555 . 1_455 85.62(3) ?
Sb1 Cl1 Sb2 2_555 . 1_465 73.17(3) ?
Sb1 Cl1 Sb2 2_555 . 3_675 177.73(4) ?
Sb2 Cl1 Sb2 1_455 . 1_465 100.97(3) ?
Sb2 Cl1 Sb2 1_455 . 3_675 96.26(3) ?
Sb2 Cl1 Sb2 1_465 . 3_675 107.63(3) ?
Sb1 O1 Sb1 . . 2_655 135.60(15) ?
Sb1 O1 Sb2 . . 2_655 124.69(12) ?
Sb1 O1 Sb2 2_655 . 2_655 98.53(10) ?
Sb2 O2 Sb2 . . 3_665 180.0(5) ?
Sb1 O3 Sb2 . . . 114.06(10) ?
Sb1 O3 Sb2 . . 3_675 134.08(13) ?
Sb2 O3 Sb2 . . 3_675 107.91(12) ?

loop_
_geom_bond_atom_site_label_1
_geom_bond_atom_site_label_2
_geom_bond_site_symmetry_1
_geom_bond_site_symmetry_2
_geom_bond_distance
_geom_bond_publ_flag
Sb1 Sb2 . . 3.4341(4) ?
Sb1 Cl1 . . 2.9127(11) ?
Sb1 Cl1 . 2_545 3.3476(12) ?
Sb1 O1 . . 1.963(3) ?
Sb1 O1 . 2_645 2.059(3) ?
Sb1 O3 . . 2.013(3) ?
Sb2 Sb2 . 3_675 3.4148(4) ?
Sb2 Cl1 . 1_645 3.2359(11) ?
Sb2 Cl1 . 1_655 3.3922(11) ?
Sb2 Cl1 . 3_675 3.1205(12) ?
Sb2 O1 . 2_645 2.460(3) ?
Sb2 O2 . . 1.8996(2) ?
Sb2 O3 . . 2.080(2) ?
Sb2 O3 . 3_675 2.143(2) ?

loop_
_geom_hbond_atom_site_label_D
_geom_hbond_atom_site_label_H
_geom_hbond_atom_site_label_A
_geom_hbond_site_symmetry_D
_geom_hbond_site_symmetry_H
_geom_hbond_site_symmetry_A
_geom_hbond_distance_DH
_geom_hbond_distance_HA
_geom_hbond_distance_DA
_geom_hbond_angle_DHA
_geom_hbond_publ_flag
? ? ? ? ? ? ? ? ? ? ?

loop_
_geom_torsion_atom_site_label_1
_geom_torsion_atom_site_label_2
_geom_torsion_atom_site_label_3
_geom_torsion_atom_site_label_4
_geom_torsion_site_symmetry_1
_geom_torsion_site_symmetry_2
_geom_torsion_site_symmetry_3
_geom_torsion_site_symmetry_4
_geom_torsion
_geom_torsion_publ_flag
? ? ? ? ? ? ? ? ? ?

loop_
_restr_angle_atom_site_label_1
_restr_angle_site_symmetry_1
_restr_angle_atom_site_label_2
_restr_angle_site_symmetry_2
_restr_angle_atom_site_label_3
_restr_angle_site_symmetry_3
_restr_angle_target
_restr_angle_target_weight_param
? ? ? ? ? ? ? ?

loop_
_restr_distance_atom_site_label_1
_restr_distance_site_symmetry_1
_restr_distance_atom_site_label_2
_restr_distance_site_symmetry_2
_restr_distance_target
_restr_distance_target_weight_param
? ? ? ? ? ?

loop_
_restr_equal_angle_atom_site_label_1
_restr_equal_angle_site_symmetry_1
_restr_equal_angle_atom_site_label_2
_restr_equal_angle_site_symmetry_2
_restr_equal_angle_atom_site_label_3
_restr_equal_angle_site_symmetry_3
_restr_equal_angle_class_class_id
_restr_equal_angle_class_target_weight_param
? ? ? ? ? ? ? ?

loop_
_restr_equal_distance_atom_site_label_1
_restr_equal_distance_site_symmetry_1
_restr_equal_distance_atom_site_label_2
_restr_equal_distance_site_symmetry_2
_restr_equal_distance_class_class_id
_restr_equal_distance_class_target_weight_param
? ? ? ? ? ?

loop_
_restr_equal_torsion_atom_site_label_1
_restr_equal_torsion_site_symmetry_1
_restr_equal_torsion_atom_site_label_2
_restr_equal_torsion_site_symmetry_2
_restr_equal_torsion_atom_site_label_3
_restr_equal_torsion_site_symmetry_3
_restr_equal_torsion_atom_site_label_4
_restr_equal_torsion_site_symmetry_4
_restr_equal_torsion_class_class_id
_restr_equal_torsion_class_target_weight_param
? ? ? ? ? ? ? ? ? ?

loop_
_restr_torsion_atom_site_label_1
_restr_torsion_site_symmetry_1
_restr_torsion_atom_site_label_2
_restr_torsion_site_symmetry_2
_restr_torsion_atom_site_label_3
_restr_torsion_site_symmetry_3
_restr_torsion_atom_site_label_4
_restr_torsion_site_symmetry_4
_restr_torsion_angle_target
_restr_torsion_weight_param
? ? ? ? ? ? ? ? ? ?

loop_
_twin_individual_id
_twin_individual_mass_fraction_refined
_twin_individual_twin_matrix_11
_twin_individual_twin_matrix_12
_twin_individual_twin_matrix_13
_twin_individual_twin_matrix_21
_twin_individual_twin_matrix_22
_twin_individual_twin_matrix_23
_twin_individual_twin_matrix_31
_twin_individual_twin_matrix_32
_twin_individual_twin_matrix_33
? ? ? ? ? ? ? ? ? ? ?

loop_
_jana_atom_site_adp_c_label
_jana_atom_site_adp_c_type_symbol
_jana_atom_site_adp_c_111
_jana_atom_site_adp_c_112
_jana_atom_site_adp_c_113
_jana_atom_site_adp_c_122
_jana_atom_site_adp_c_123
_jana_atom_site_adp_c_133
_jana_atom_site_adp_c_222
_jana_atom_site_adp_c_223
_jana_atom_site_adp_c_233
_jana_atom_site_adp_c_333
? ? ? ? ? ? ? ? ? ? ? ?

loop_
_jana_atom_site_adp_d_label
_jana_atom_site_adp_d_type_symbol
_jana_atom_site_adp_d_1111
_jana_atom_site_adp_d_1112
_jana_atom_site_adp_d_1113
_jana_atom_site_adp_d_1122
_jana_atom_site_adp_d_1123
_jana_atom_site_adp_d_1133
_jana_atom_site_adp_d_1222
_jana_atom_site_adp_d_1223
_jana_atom_site_adp_d_1233
_jana_atom_site_adp_d_1333
_jana_atom_site_adp_d_2222
_jana_atom_site_adp_d_2223
_jana_atom_site_adp_d_2233
_jana_atom_site_adp_d_2333
_jana_atom_site_adp_d_3333
? ? ? ? ? ? ? ? ? ? ? ? ? ? ? ? ?

loop_
_jana_atom_site_adp_e_label
_jana_atom_site_adp_e_type_symbol
_jana_atom_site_adp_e_11111
_jana_atom_site_adp_e_11112
_jana_atom_site_adp_e_11113
_jana_atom_site_adp_e_11122
_jana_atom_site_adp_e_11123
_jana_atom_site_adp_e_11133
_jana_atom_site_adp_e_11222
_jana_atom_site_adp_e_11223
_jana_atom_site_adp_e_11233
_jana_atom_site_adp_e_11333
_jana_atom_site_adp_e_12222
_jana_atom_site_adp_e_12223
_jana_atom_site_adp_e_12233
_jana_atom_site_adp_e_12333
_jana_atom_site_adp_e_13333
_jana_atom_site_adp_e_22222
_jana_atom_site_adp_e_22223
_jana_atom_site_adp_e_22233
_jana_atom_site_adp_e_22333
_jana_atom_site_adp_e_23333
_jana_atom_site_adp_e_33333
? ? ? ? ? ? ? ? ? ? ? ? ? ? ? ? ? ? ? ? ? ? ?

loop_
_jana_atom_site_adp_f_label
_jana_atom_site_adp_f_type_symbol
_jana_atom_site_adp_f_111111
_jana_atom_site_adp_f_111112
_jana_atom_site_adp_f_111113
_jana_atom_site_adp_f_111122
_jana_atom_site_adp_f_111123
_jana_atom_site_adp_f_111133
_jana_atom_site_adp_f_111222
_jana_atom_site_adp_f_111223
_jana_atom_site_adp_f_111233
_jana_atom_site_adp_f_111333
_jana_atom_site_adp_f_112222
_jana_atom_site_adp_f_112223
_jana_atom_site_adp_f_112233
_jana_atom_site_adp_f_112333
_jana_atom_site_adp_f_113333
_jana_atom_site_adp_f_122222
_jana_atom_site_adp_f_122223
_jana_atom_site_adp_f_122233
_jana_atom_site_adp_f_122333
_jana_atom_site_adp_f_123333
_jana_atom_site_adp_f_133333
_jana_atom_site_adp_f_222222
_jana_atom_site_adp_f_222223
_jana_atom_site_adp_f_222233
_jana_atom_site_adp_f_222333
_jana_atom_site_adp_f_223333
_jana_atom_site_adp_f_233333
_jana_atom_site_adp_f_333333
? ? ? ? ? ? ? ? ? ? ? ? ? ? ? ? ? ? ? ? ? ? ? ? ? ? ? ? ? ?
